data_1555232
loop_
_publ_author_name
'Monasterolo, Claudio'
'M\"uller-Bunz, Helge'
'Gilheany, Declan G.'

_publ_section_title
;
 Very short highly enantioselective Grignard synthesis of
 2,2-disubstituted tetrahydrofurans and tetrahydropyrans.
;
_journal_issue 26
_journal_name_full 'Chemical science'
_journal_page_first 6531
_journal_page_last 6538
_journal_paper_doi 10.1039/c9sc00978g
_journal_volume 10
_journal_year 2019
_chemical_absolute_configuration ad
_chemical_formula_moiety 'C19 H21 Br Cl N O2'
_chemical_formula_sum 'C19 H21 Br Cl N O2'
_chemical_formula_weight 410.73
_space_group_crystal_system monoclinic
_space_group_IT_number 4
_space_group_name_Hall 'P 2yb'
_space_group_name_H-M_alt 'P 1 21 1'
_atom_sites_solution_hydrogens geom
_atom_sites_solution_primary other
_atom_sites_solution_secondary difmap
_audit_creation_method SHELXL-2014
_audit_update_record
;
2018-12-04 deposited with the CCDC.	2019-05-27 downloaded from the CCDC.
;
_cell_angle_alpha 90
_cell_angle_beta 105.143(2)
_cell_angle_gamma 90
_cell_formula_units_Z 4
_cell_length_a 9.5181(2)
_cell_length_b 11.3448(2)
_cell_length_c 18.2344(4)
_cell_measurement_reflns_used 10744
_cell_measurement_temperature 100(2)
_cell_measurement_theta_max 76.7780
_cell_measurement_theta_min 4.6170
_cell_volume 1900.60(7)
_computing_cell_refinement 'CrysAlisPro 1.171.38.41 (Rigaku OD, 2015)'
_computing_data_collection 'CrysAlisPro 1.171.38.41 (Rigaku OD, 2015)'
_computing_data_reduction 'CrysAlisPro 1.171.38.41 (Rigaku OD, 2015)'
_computing_structure_refinement 'SHELXL-2014 (Sheldrick, 2014)'
_diffrn_ambient_temperature 100(2)
_diffrn_detector_area_resol_mean 10.3196
_diffrn_measured_fraction_theta_full 1.000
_diffrn_measured_fraction_theta_max 0.994
_diffrn_measurement_device_type 'SuperNova, Dual, Cu at zero, Atlas'
_diffrn_measurement_method '\w scans'
_diffrn_radiation_type CuK\a
_diffrn_radiation_wavelength 1.54184
_diffrn_reflns_av_R_equivalents 0.0414
_diffrn_reflns_av_unetI/netI 0.0415
_diffrn_reflns_Laue_measured_fraction_full 1.000
_diffrn_reflns_Laue_measured_fraction_max 0.994
_diffrn_reflns_limit_h_max 11
_diffrn_reflns_limit_h_min -10
_diffrn_reflns_limit_k_max 14
_diffrn_reflns_limit_k_min -14
_diffrn_reflns_limit_l_max 23
_diffrn_reflns_limit_l_min -22
_diffrn_reflns_number 20680
_diffrn_reflns_point_group_measured_fraction_full 1.000
_diffrn_reflns_point_group_measured_fraction_max 0.991
_diffrn_reflns_theta_full 67.684
_diffrn_reflns_theta_max 77.106
_diffrn_reflns_theta_min 3.896
_diffrn_source 'micro-focus sealed X-ray tube'
_exptl_absorpt_coefficient_mu 4.323
_exptl_absorpt_correction_T_max 0.907
_exptl_absorpt_correction_T_min 0.550
_exptl_absorpt_correction_type gaussian
_exptl_absorpt_process_details
; 
CrysAlisPro 1.171.38.41 (Rigaku Oxford Diffraction, 2015) 
Numerical absorption correction based on gaussian integration over 
a multifaceted crystal model 
Empirical absorption correction using spherical harmonics, 
implemented in SCALE3 ABSPACK scaling algorithm. 
;
_exptl_crystal_colour colourless
_exptl_crystal_density_diffrn 1.435
_exptl_crystal_description plate
_exptl_crystal_F_000 840
_exptl_crystal_recrystallization_method 'Re-crystallisation from solvent'
_exptl_crystal_size_max 0.191
_exptl_crystal_size_mid 0.160
_exptl_crystal_size_min 0.024
_refine_diff_density_max 0.929
_refine_diff_density_min -0.595
_refine_diff_density_rms 0.076
_refine_ls_abs_structure_details
; 
 Flack x determined using 3506 quotients [(I+)-(I-)]/[(I+)+(I-)] 
 (Parsons, Flack and Wagner, Acta Cryst. B69 (2013) 249-259). 
;
_refine_ls_abs_structure_Flack -0.012(15)
_refine_ls_extinction_method none
_refine_ls_goodness_of_fit_ref 1.016
_refine_ls_hydrogen_treatment constr
_refine_ls_matrix_type full
_refine_ls_number_parameters 436
_refine_ls_number_reflns 7823
_refine_ls_number_restraints 1
_refine_ls_restrained_S_all 1.016
_refine_ls_R_factor_all 0.0389
_refine_ls_R_factor_gt 0.0377
_refine_ls_shift/su_max 0.000
_refine_ls_shift/su_mean 0.000
_refine_ls_structure_factor_coef Fsqd
_refine_ls_weighting_details 'w=1/[\s^2^(Fo^2^)+(0.0685P)^2^+0.2945P] where P=(Fo^2^+2Fc^2^)/3'
_refine_ls_weighting_scheme calc
_refine_ls_wR_factor_gt 0.0965
_refine_ls_wR_factor_ref 0.0983
_reflns_Friedel_coverage 0.896
_reflns_Friedel_fraction_full 1.000
_reflns_Friedel_fraction_max 0.988
_reflns_number_gt 7668
_reflns_number_total 7823
_reflns_threshold_expression 'I > 2\s(I)'
_cod_data_source_file c9sc00978g2.cif
_cod_data_source_block gil104
_cod_original_sg_symbol_H-M 'P 21'
_cod_database_code 1555232
_shelx_space_group_comment
; 
The symmetry employed for this shelxl refinement is uniquely defined 
by the following loop, which should always be used as a source of 
symmetry information in preference to the above space-group names. 
They are only intended as comments. 
;
_shelxl_version_number 2014-3

loop_
_space_group_symop_operation_xyz
'x, y, z'
'-x, y+1/2, -z'

loop_
_atom_site_label
_atom_site_type_symbol
_atom_site_fract_x
_atom_site_fract_y
_atom_site_fract_z
_atom_site_U_iso_or_equiv
_atom_site_adp_type
_atom_site_occupancy
_atom_site_site_symmetry_order
_atom_site_calc_flag
_atom_site_refinement_flags_posn
_atom_site_refinement_flags_adp
C1 C 0.0123(7) 0.0886(5) 0.1585(4) 0.0254(11) Uani 1 1 d . .
C2 C 0.1395(7) 0.0649(5) 0.1385(4) 0.0294(12) Uani 1 1 d . .
H2 H 0.2268 0.1046 0.1635 0.035 Uiso 1 1 calc R U
C3 C 0.1406(7) -0.0174(5) 0.0813(4) 0.0312(12) Uani 1 1 d . .
H3 H 0.2274 -0.0323 0.0664 0.037 Uiso 1 1 calc R U
C4 C 0.0141(9) -0.0762(5) 0.0471(3) 0.0370(15) Uani 1 1 d . .
Br1 Br 0.01592(10) -0.19273(5) -0.02820(4) 0.0487(2) Uani 1 1 d . .
C5 C -0.1151(8) -0.0548(6) 0.0666(4) 0.0379(14) Uani 1 1 d . .
H5 H -0.2015 -0.0960 0.0420 0.046 Uiso 1 1 calc R U
C6 C -0.1162(7) 0.0279(6) 0.1227(4) 0.0327(13) Uani 1 1 d . .
H6 H -0.2036 0.0434 0.1369 0.039 Uiso 1 1 calc R U
N1 N 0.0006(5) 0.1714(5) 0.2144(3) 0.0271(9) Uani 1 1 d . .
H1N1 H -0.0774 0.1673 0.2317 0.033 Uiso 1 1 calc R U
C7 C 0.1000(6) 0.2574(5) 0.2441(3) 0.0232(10) Uani 1 1 d . .
O1 O 0.2130(4) 0.2749(4) 0.2276(3) 0.0298(9) Uani 1 1 d . .
O2 O 0.0481(4) 0.3217(4) 0.2936(2) 0.0260(8) Uani 1 1 d . .
C8 C 0.1373(6) 0.4187(5) 0.3326(4) 0.0275(11) Uani 1 1 d . .
C9 C 0.1564(6) 0.5138(5) 0.2775(3) 0.0269(11) Uani 1 1 d . .
C10 C 0.0620(6) 0.5243(6) 0.2049(4) 0.0292(12) Uani 1 1 d . .
H10 H -0.0139 0.4684 0.1884 0.035 Uiso 1 1 calc R U
C11 C 0.0774(7) 0.6153(6) 0.1564(5) 0.0395(14) Uani 1 1 d . .
H11 H 0.0141 0.6206 0.1067 0.047 Uiso 1 1 calc R U
C12 C 0.1863(9) 0.6978(6) 0.1816(6) 0.0499(19) Uani 1 1 d . .
H12 H 0.1974 0.7604 0.1490 0.060 Uiso 1 1 calc R U
C13 C 0.2791(8) 0.6902(6) 0.2536(5) 0.0479(17) Uani 1 1 d . .
H13 H 0.3525 0.7481 0.2706 0.057 Uiso 1 1 calc R U
C14 C 0.2648(8) 0.5971(6) 0.3017(5) 0.0409(15) Uani 1 1 d . .
H14 H 0.3296 0.5911 0.3510 0.049 Uiso 1 1 calc R U
C15 C 0.0477(7) 0.4670(6) 0.3846(4) 0.0362(13) Uani 1 1 d . .
H15A H 0.0454 0.4063 0.4233 0.043 Uiso 1 1 calc R U
H15B H 0.0991 0.5365 0.4117 0.043 Uiso 1 1 calc R U
C16 C -0.1085(7) 0.5029(6) 0.3464(4) 0.0343(12) Uani 1 1 d . .
H16A H -0.1109 0.5496 0.3002 0.041 Uiso 1 1 calc R U
H16B H -0.1687 0.4315 0.3308 0.041 Uiso 1 1 calc R U
C17 C -0.1713(7) 0.5758(6) 0.4003(4) 0.0341(12) Uani 1 1 d . .
H17A H -0.1177 0.6513 0.4111 0.041 Uiso 1 1 calc R U
H17B H -0.1576 0.5328 0.4490 0.041 Uiso 1 1 calc R U
C18 C -0.3327(8) 0.6009(6) 0.3671(4) 0.0392(14) Uani 1 1 d . .
H18A H -0.3867 0.5260 0.3536 0.047 Uiso 1 1 calc R U
H18B H -0.3470 0.6492 0.3205 0.047 Uiso 1 1 calc R U
Cl1 Cl -0.39985(16) 0.67930(16) 0.43749(9) 0.0406(3) Uani 1 1 d . .
C19 C 0.2810(8) 0.3696(6) 0.3829(4) 0.0379(14) Uani 1 1 d . .
H19A H 0.2600 0.3079 0.4161 0.057 Uiso 1 1 calc R U
H19B H 0.3358 0.4333 0.4139 0.057 Uiso 1 1 calc R U
H19C H 0.3389 0.3364 0.3506 0.057 Uiso 1 1 calc R U
C20 C 0.4775(6) 0.8943(5) 0.8436(4) 0.0255(12) Uani 1 1 d . .
C21 C 0.3478(7) 0.9062(6) 0.8647(4) 0.0310(12) Uani 1 1 d . .
H21 H 0.2668 0.8574 0.8422 0.037 Uiso 1 1 calc R U
C22 C 0.3372(7) 0.9900(6) 0.9187(4) 0.0333(12) Uani 1 1 d . .
H22 H 0.2499 0.9976 0.9344 0.040 Uiso 1 1 calc R U
C23 C 0.4542(8) 1.0615(6) 0.9493(3) 0.0343(12) Uani 1 1 d . .
Br2 Br 0.43874(9) 1.17507(6) 1.02445(5) 0.04719(18) Uani 1 1 d . .
C24 C 0.5822(8) 1.0535(6) 0.9285(4) 0.0370(13) Uani 1 1 d . .
H24 H 0.6613 1.1045 0.9502 0.044 Uiso 1 1 calc R U
C25 C 0.5938(6) 0.9688(6) 0.8747(4) 0.0313(12) Uani 1 1 d . .
H25 H 0.6815 0.9621 0.8593 0.038 Uiso 1 1 calc R U
N2 N 0.5005(5) 0.8087(5) 0.7914(3) 0.0291(10) Uani 1 1 d . .
H1N2 H 0.5829 0.8136 0.7783 0.035 Uiso 1 1 calc R U
C26 C 0.4104(6) 0.7206(5) 0.7597(4) 0.0264(11) Uani 1 1 d . .
O3 O 0.2853(5) 0.7067(4) 0.7619(3) 0.0336(10) Uani 1 1 d . .
O4 O 0.4824(5) 0.6500(4) 0.7214(3) 0.0343(10) Uani 1 1 d . .
C27 C 0.4038(8) 0.5555(6) 0.6730(5) 0.0371(15) Uani 1 1 d . .
C28 C 0.3536(7) 0.4641(5) 0.7233(4) 0.0354(13) Uani 1 1 d . .
C29 C 0.2196(9) 0.4072(7) 0.6988(5) 0.0436(15) Uani 1 1 d . .
H29 H 0.1541 0.4286 0.6518 0.052 Uiso 1 1 calc R U
C30 C 0.1819(9) 0.3190(7) 0.7433(5) 0.0476(17) Uani 1 1 d . .
H30 H 0.0904 0.2808 0.7264 0.057 Uiso 1 1 calc R U
C31 C 0.2749(10) 0.2868(6) 0.8109(5) 0.0469(17) Uani 1 1 d . .
H31 H 0.2478 0.2270 0.8409 0.056 Uiso 1 1 calc R U
C32 C 0.4099(9) 0.3423(7) 0.8356(5) 0.0476(18) Uani 1 1 d . .
H32 H 0.4759 0.3189 0.8820 0.057 Uiso 1 1 calc R U
C33 C 0.4476(8) 0.4316(8) 0.7923(5) 0.0465(19) Uani 1 1 d . .
H33 H 0.5384 0.4708 0.8100 0.056 Uiso 1 1 calc R U
C34 C 0.2839(8) 0.6081(7) 0.6097(4) 0.0413(15) Uani 1 1 d . .
H34A H 0.2059 0.6379 0.6315 0.050 Uiso 1 1 calc R U
H34B H 0.2417 0.5451 0.5730 0.050 Uiso 1 1 calc R U
C35 C 0.3353(9) 0.7087(7) 0.5671(5) 0.0507(18) Uani 1 1 d . .
H35A H 0.3867 0.7677 0.6045 0.061 Uiso 1 1 calc R U
H35B H 0.4063 0.6768 0.5410 0.061 Uiso 1 1 calc R U
C36 C 0.2139(8) 0.7703(6) 0.5086(4) 0.0430(15) Uani 1 1 d . .
H36A H 0.1561 0.7112 0.4734 0.052 Uiso 1 1 calc R U
H36B H 0.1482 0.8105 0.5347 0.052 Uiso 1 1 calc R U
C37 C 0.2757(9) 0.8590(7) 0.4643(5) 0.0475(16) Uani 1 1 d . .
H37A H 0.3381 0.8177 0.4368 0.057 Uiso 1 1 calc R U
H37B H 0.3379 0.9151 0.5002 0.057 Uiso 1 1 calc R U
Cl2 Cl 0.1388(2) 0.9392(2) 0.39791(14) 0.0630(5) Uani 1 1 d . .
C38 C 0.5234(10) 0.4997(7) 0.6422(5) 0.0493(19) Uani 1 1 d . .
H38A H 0.5706 0.5609 0.6190 0.074 Uiso 1 1 calc R U
H38B H 0.4803 0.4403 0.6038 0.074 Uiso 1 1 calc R U
H38C H 0.5958 0.4622 0.6839 0.074 Uiso 1 1 calc R U

loop_
_atom_site_aniso_label
_atom_site_aniso_U_11
_atom_site_aniso_U_22
_atom_site_aniso_U_33
_atom_site_aniso_U_23
_atom_site_aniso_U_13
_atom_site_aniso_U_12
C1 0.025(3) 0.021(2) 0.032(3) 0.001(2) 0.009(2) -0.003(2)
C2 0.026(3) 0.024(3) 0.040(3) -0.005(2) 0.010(2) -0.002(2)
C3 0.036(3) 0.022(2) 0.036(3) -0.003(2) 0.012(2) 0.001(2)
C4 0.056(4) 0.023(2) 0.032(3) -0.001(2) 0.011(3) -0.004(3)
Br1 0.0813(5) 0.0323(3) 0.0345(3) -0.0078(3) 0.0189(4) -0.0100(3)
C5 0.039(3) 0.032(3) 0.042(3) -0.002(3) 0.008(3) -0.011(3)
C6 0.024(3) 0.028(3) 0.046(3) 0.001(2) 0.009(2) -0.005(2)
N1 0.022(2) 0.024(2) 0.039(2) -0.002(2) 0.0131(18) -0.003(2)
C7 0.020(2) 0.021(2) 0.029(2) 0.003(2) 0.006(2) 0.004(2)
O1 0.0200(19) 0.026(2) 0.047(2) -0.0026(17) 0.0139(17) -0.0019(14)
O2 0.0220(18) 0.0247(19) 0.0339(18) -0.0039(16) 0.0120(14) -0.0015(15)
C8 0.025(3) 0.027(3) 0.032(3) -0.005(2) 0.011(2) 0.001(2)
C9 0.021(2) 0.021(2) 0.039(3) -0.003(2) 0.008(2) -0.001(2)
C10 0.023(3) 0.026(3) 0.041(3) 0.000(2) 0.012(2) -0.001(2)
C11 0.028(3) 0.035(3) 0.055(4) 0.014(3) 0.010(3) 0.005(3)
C12 0.044(4) 0.027(3) 0.084(6) 0.014(3) 0.024(4) 0.001(3)
C13 0.045(4) 0.025(3) 0.071(5) 0.003(3) 0.011(3) -0.009(3)
C14 0.038(3) 0.028(3) 0.053(4) -0.005(3) 0.007(3) -0.006(3)
C15 0.032(3) 0.037(3) 0.041(3) -0.008(3) 0.013(3) 0.000(3)
C16 0.031(3) 0.033(3) 0.041(3) -0.007(2) 0.013(3) 0.000(2)
C17 0.029(3) 0.037(3) 0.037(3) -0.003(2) 0.010(2) 0.003(3)
C18 0.033(3) 0.043(3) 0.044(3) -0.008(3) 0.014(3) 0.001(3)
Cl1 0.0365(7) 0.0437(7) 0.0434(7) -0.0116(7) 0.0136(6) 0.0082(7)
C19 0.033(3) 0.037(3) 0.040(3) 0.001(3) 0.003(3) -0.001(3)
C20 0.026(3) 0.019(2) 0.032(3) -0.002(2) 0.009(2) 0.002(2)
C21 0.026(3) 0.027(3) 0.041(3) -0.006(2) 0.011(2) -0.002(2)
C22 0.029(3) 0.035(3) 0.039(3) -0.003(3) 0.015(2) 0.005(2)
C23 0.040(3) 0.033(3) 0.030(3) -0.005(2) 0.009(2) 0.000(3)
Br2 0.0582(4) 0.0424(3) 0.0423(3) -0.0162(4) 0.0155(3) 0.0005(3)
C24 0.032(3) 0.029(3) 0.047(3) -0.008(3) 0.005(3) -0.002(2)
C25 0.018(3) 0.030(3) 0.045(3) -0.006(2) 0.007(2) -0.004(2)
N2 0.021(2) 0.028(2) 0.042(3) -0.012(2) 0.0154(19) -0.005(2)
C26 0.021(3) 0.025(3) 0.035(3) -0.002(2) 0.012(2) -0.003(2)
O3 0.025(2) 0.032(2) 0.046(2) -0.0087(17) 0.0132(18) -0.0050(16)
O4 0.030(2) 0.025(2) 0.054(3) -0.0110(18) 0.0230(19) -0.0044(15)
C27 0.036(3) 0.029(3) 0.054(4) -0.017(3) 0.025(3) -0.010(3)
C28 0.036(3) 0.027(3) 0.049(3) -0.008(2) 0.019(3) -0.002(3)
C29 0.045(4) 0.037(3) 0.051(4) -0.004(3) 0.017(3) -0.012(3)
C30 0.049(4) 0.031(3) 0.067(4) -0.009(3) 0.023(3) -0.010(3)
C31 0.058(4) 0.029(3) 0.063(4) 0.007(3) 0.032(4) 0.002(3)
C32 0.044(4) 0.037(3) 0.066(5) 0.008(3) 0.022(4) 0.007(3)
C33 0.038(4) 0.038(4) 0.068(5) -0.003(4) 0.022(4) 0.003(3)
C34 0.039(3) 0.040(3) 0.047(4) -0.013(3) 0.015(3) -0.012(3)
C35 0.041(4) 0.052(4) 0.063(5) 0.001(3) 0.021(3) -0.007(3)
C36 0.045(4) 0.039(3) 0.050(4) -0.009(3) 0.021(3) -0.006(3)
C37 0.039(4) 0.051(4) 0.056(4) 0.002(3) 0.018(3) 0.002(3)
Cl2 0.0481(11) 0.0796(15) 0.0584(11) 0.0104(11) 0.0088(9) 0.0035(10)
C38 0.060(5) 0.032(3) 0.068(5) -0.015(3) 0.038(4) -0.003(3)

loop_
_atom_type_symbol
_atom_type_description
_atom_type_scat_dispersion_real
_atom_type_scat_dispersion_imag
_atom_type_scat_source
C C 0.0181 0.0091 'International Tables Vol C Tables 4.2.6.8 and 6.1.1.4'
H H 0.0000 0.0000 'International Tables Vol C Tables 4.2.6.8 and 6.1.1.4'
N N 0.0311 0.0180 'International Tables Vol C Tables 4.2.6.8 and 6.1.1.4'
O O 0.0492 0.0322 'International Tables Vol C Tables 4.2.6.8 and 6.1.1.4'
Cl Cl 0.3639 0.7018 'International Tables Vol C Tables 4.2.6.8 and 6.1.1.4'
Br Br -0.6763 1.2805 'International Tables Vol C Tables 4.2.6.8 and 6.1.1.4'

loop_
_geom_angle_atom_site_label_1
_geom_angle_atom_site_label_2
_geom_angle_atom_site_label_3
_geom_angle
C2 C1 C6 119.9(6)
C2 C1 N1 124.2(6)
C6 C1 N1 115.9(5)
C1 C2 C3 120.3(6)
C1 C2 H2 119.9
C3 C2 H2 119.9
C4 C3 C2 119.0(6)
C4 C3 H3 120.5
C2 C3 H3 120.5
C3 C4 C5 121.8(6)
C3 C4 Br1 119.4(6)
C5 C4 Br1 118.7(5)
C4 C5 C6 118.9(6)
C4 C5 H5 120.5
C6 C5 H5 120.5
C5 C6 C1 120.0(6)
C5 C6 H6 120.0
C1 C6 H6 120.0
C7 N1 C1 125.7(5)
C7 N1 H1N1 117.2
C1 N1 H1N1 117.2
O1 C7 O2 125.7(6)
O1 C7 N1 126.0(6)
O2 C7 N1 108.3(5)
C7 O2 C8 117.8(4)
O2 C8 C9 111.6(5)
O2 C8 C15 103.0(5)
C9 C8 C15 109.7(5)
O2 C8 C19 109.4(5)
C9 C8 C19 114.2(5)
C15 C8 C19 108.3(6)
C14 C9 C10 119.1(6)
C14 C9 C8 118.8(6)
C10 C9 C8 122.0(5)
C11 C10 C9 121.1(6)
C11 C10 H10 119.4
C9 C10 H10 119.4
C12 C11 C10 119.0(7)
C12 C11 H11 120.5
C10 C11 H11 120.5
C13 C12 C11 120.8(7)
C13 C12 H12 119.6
C11 C12 H12 119.6
C12 C13 C14 120.0(7)
C12 C13 H13 120.0
C14 C13 H13 120.0
C9 C14 C13 120.1(7)
C9 C14 H14 120.0
C13 C14 H14 120.0
C16 C15 C8 116.6(6)
C16 C15 H15A 108.1
C8 C15 H15A 108.1
C16 C15 H15B 108.1
C8 C15 H15B 108.1
H15A C15 H15B 107.3
C17 C16 C15 110.6(6)
C17 C16 H16A 109.5
C15 C16 H16A 109.5
C17 C16 H16B 109.5
C15 C16 H16B 109.5
H16A C16 H16B 108.1
C16 C17 C18 111.7(5)
C16 C17 H17A 109.3
C18 C17 H17A 109.3
C16 C17 H17B 109.3
C18 C17 H17B 109.3
H17A C17 H17B 107.9
C17 C18 Cl1 108.5(5)
C17 C18 H18A 110.0
Cl1 C18 H18A 110.0
C17 C18 H18B 110.0
Cl1 C18 H18B 110.0
H18A C18 H18B 108.4
C8 C19 H19A 109.5
C8 C19 H19B 109.5
H19A C19 H19B 109.5
C8 C19 H19C 109.5
H19A C19 H19C 109.5
H19B C19 H19C 109.5
C25 C20 C21 119.8(6)
C25 C20 N2 116.4(5)
C21 C20 N2 123.8(6)
C22 C21 C20 119.7(6)
C22 C21 H21 120.1
C20 C21 H21 120.1
C23 C22 C21 119.3(6)
C23 C22 H22 120.3
C21 C22 H22 120.3
C24 C23 C22 122.3(6)
C24 C23 Br2 118.9(5)
C22 C23 Br2 118.8(5)
C23 C24 C25 118.6(6)
C23 C24 H24 120.7
C25 C24 H24 120.7
C20 C25 C24 120.2(6)
C20 C25 H25 119.9
C24 C25 H25 119.9
C26 N2 C20 127.3(5)
C26 N2 H1N2 116.4
C20 N2 H1N2 116.4
O3 C26 N2 127.1(6)
O3 C26 O4 124.9(6)
N2 C26 O4 107.9(5)
C26 O4 C27 119.6(5)
O4 C27 C34 109.6(6)
O4 C27 C38 102.3(5)
C34 C27 C38 111.5(7)
O4 C27 C28 108.9(6)
C34 C27 C28 115.4(6)
C38 C27 C28 108.4(6)
C33 C28 C29 119.1(7)
C33 C28 C27 119.4(6)
C29 C28 C27 121.3(7)
C30 C29 C28 119.9(8)
C30 C29 H29 120.1
C28 C29 H29 120.1
C31 C30 C29 120.9(7)
C31 C30 H30 119.6
C29 C30 H30 119.6
C30 C31 C32 119.7(7)
C30 C31 H31 120.1
C32 C31 H31 120.1
C33 C32 C31 119.9(8)
C33 C32 H32 120.1
C31 C32 H32 120.1
C32 C33 C28 120.5(8)
C32 C33 H33 119.7
C28 C33 H33 119.7
C27 C34 C35 113.7(6)
C27 C34 H34A 108.8
C35 C34 H34A 108.8
C27 C34 H34B 108.8
C35 C34 H34B 108.8
H34A C34 H34B 107.7
C36 C35 C34 114.4(6)
C36 C35 H35A 108.7
C34 C35 H35A 108.7
C36 C35 H35B 108.7
C34 C35 H35B 108.7
H35A C35 H35B 107.6
C37 C36 C35 110.6(6)
C37 C36 H36A 109.5
C35 C36 H36A 109.5
C37 C36 H36B 109.5
C35 C36 H36B 109.5
H36A C36 H36B 108.1
C36 C37 Cl2 112.8(6)
C36 C37 H37A 109.0
Cl2 C37 H37A 109.0
C36 C37 H37B 109.0
Cl2 C37 H37B 109.0
H37A C37 H37B 107.8
C27 C38 H38A 109.5
C27 C38 H38B 109.5
H38A C38 H38B 109.5
C27 C38 H38C 109.5
H38A C38 H38C 109.5
H38B C38 H38C 109.5

loop_
_geom_bond_atom_site_label_1
_geom_bond_atom_site_label_2
_geom_bond_distance
C1 C2 1.380(9)
C1 C6 1.406(9)
C1 N1 1.411(8)
C2 C3 1.401(8)
C2 H2 0.9500
C3 C4 1.375(10)
C3 H3 0.9500
C4 C5 1.389(11)
C4 Br1 1.909(6)
C5 C6 1.391(10)
C5 H5 0.9500
C6 H6 0.9500
N1 C7 1.369(8)
N1 H1N1 0.8800
C7 O1 1.207(8)
C7 O2 1.350(7)
O2 C8 1.457(7)
C8 C9 1.518(8)
C8 C15 1.532(8)
C8 C19 1.538(9)
C9 C14 1.384(9)
C9 C10 1.396(9)
C10 C11 1.392(9)
C10 H10 0.9500
C11 C12 1.383(11)
C11 H11 0.9500
C12 C13 1.381(13)
C12 H12 0.9500
C13 C14 1.402(11)
C13 H13 0.9500
C14 H14 0.9500
C15 C16 1.523(9)
C15 H15A 0.9900
C15 H15B 0.9900
C16 C17 1.521(8)
C16 H16A 0.9900
C16 H16B 0.9900
C17 C18 1.524(10)
C17 H17A 0.9900
C17 H17B 0.9900
C18 Cl1 1.809(7)
C18 H18A 0.9900
C18 H18B 0.9900
C19 H19A 0.9800
C19 H19B 0.9800
C19 H19C 0.9800
C20 C25 1.390(9)
C20 C21 1.393(9)
C20 N2 1.416(8)
C21 C22 1.392(9)
C21 H21 0.9500
C22 C23 1.373(10)
C22 H22 0.9500
C23 C24 1.370(11)
C23 Br2 1.915(6)
C24 C25 1.399(10)
C24 H24 0.9500
C25 H25 0.9500
N2 C26 1.346(8)
N2 H1N2 0.8800
C26 O3 1.212(8)
C26 O4 1.360(7)
O4 C27 1.463(8)
C27 C34 1.518(12)
C27 C38 1.533(9)
C27 C28 1.541(10)
C28 C33 1.390(12)
C28 C29 1.395(10)
C29 C30 1.393(11)
C29 H29 0.9500
C30 C31 1.366(13)
C30 H30 0.9500
C31 C32 1.395(12)
C31 H31 0.9500
C32 C33 1.388(12)
C32 H32 0.9500
C33 H33 0.9500
C34 C35 1.531(11)
C34 H34A 0.9900
C34 H34B 0.9900
C35 C36 1.522(12)
C35 H35A 0.9900
C35 H35B 0.9900
C36 C37 1.503(10)
C36 H36A 0.9900
C36 H36B 0.9900
C37 Cl2 1.780(8)
C37 H37A 0.9900
C37 H37B 0.9900
C38 H38A 0.9800
C38 H38B 0.9800
C38 H38C 0.9800

loop_
_geom_hbond_atom_site_label_D
_geom_hbond_atom_site_label_H
_geom_hbond_atom_site_label_A
_geom_hbond_distance_DH
_geom_hbond_distance_HA
_geom_hbond_distance_DA
_geom_hbond_angle_DHA
_geom_hbond_site_symmetry_A
N1 H1N1 O3 0.88 2.06 2.892(6) 157.1 2_546
N2 H1N2 O1 0.88 2.02 2.863(6) 159.8 2_656

loop_
_geom_torsion_atom_site_label_1
_geom_torsion_atom_site_label_2
_geom_torsion_atom_site_label_3
_geom_torsion_atom_site_label_4
_geom_torsion
C6 C1 C2 C3 1.5(10)
N1 C1 C2 C3 -178.9(5)
C1 C2 C3 C4 -1.7(9)
C2 C3 C4 C5 1.1(9)
C2 C3 C4 Br1 -177.7(5)
C3 C4 C5 C6 -0.4(10)
Br1 C4 C5 C6 178.4(5)
C4 C5 C6 C1 0.2(10)
C2 C1 C6 C5 -0.8(10)
N1 C1 C6 C5 179.6(6)
C2 C1 N1 C7 15.6(10)
C6 C1 N1 C7 -164.8(6)
C1 N1 C7 O1 -0.7(10)
C1 N1 C7 O2 177.6(5)
O1 C7 O2 C8 -2.1(8)
N1 C7 O2 C8 179.7(5)
C7 O2 C8 C9 64.2(6)
C7 O2 C8 C15 -178.2(5)
C7 O2 C8 C19 -63.2(7)
O2 C8 C9 C14 -164.5(5)
C15 C8 C9 C14 82.0(7)
C19 C8 C9 C14 -39.8(8)
O2 C8 C9 C10 19.8(7)
C15 C8 C9 C10 -93.7(7)
C19 C8 C9 C10 144.5(6)
C14 C9 C10 C11 1.4(9)
C8 C9 C10 C11 177.1(6)
C9 C10 C11 C12 -1.5(10)
C10 C11 C12 C13 0.3(11)
C11 C12 C13 C14 1.0(12)
C10 C9 C14 C13 -0.1(10)
C8 C9 C14 C13 -176.0(7)
C12 C13 C14 C9 -1.0(12)
O2 C8 C15 C16 -55.3(7)
C9 C8 C15 C16 63.7(7)
C19 C8 C15 C16 -171.0(6)
C8 C15 C16 C17 -166.1(6)
C15 C16 C17 C18 -173.3(6)
C16 C17 C18 Cl1 176.4(5)
C25 C20 C21 C22 -2.3(10)
N2 C20 C21 C22 177.4(6)
C20 C21 C22 C23 1.5(10)
C21 C22 C23 C24 -0.1(10)
C21 C22 C23 Br2 -179.3(5)
C22 C23 C24 C25 -0.5(11)
Br2 C23 C24 C25 178.7(5)
C21 C20 C25 C24 1.7(10)
N2 C20 C25 C24 -178.0(6)
C23 C24 C25 C20 -0.3(10)
C25 C20 N2 C26 173.3(6)
C21 C20 N2 C26 -6.4(11)
C20 N2 C26 O3 10.3(12)
C20 N2 C26 O4 -171.9(6)
O3 C26 O4 C27 5.8(10)
N2 C26 O4 C27 -172.0(6)
C26 O4 C27 C34 61.9(8)
C26 O4 C27 C38 -179.8(6)
C26 O4 C27 C28 -65.2(8)
O4 C27 C28 C33 -41.5(8)
C34 C27 C28 C33 -165.2(6)
C38 C27 C28 C33 69.0(8)
O4 C27 C28 C29 142.9(6)
C34 C27 C28 C29 19.2(9)
C38 C27 C28 C29 -106.6(8)
C33 C28 C29 C30 -0.1(11)
C27 C28 C29 C30 175.4(6)
C28 C29 C30 C31 -0.2(12)
C29 C30 C31 C32 -0.4(12)
C30 C31 C32 C33 1.5(11)
C31 C32 C33 C28 -1.8(11)
C29 C28 C33 C32 1.1(11)
C27 C28 C33 C32 -174.5(6)
O4 C27 C34 C35 49.9(7)
C38 C27 C34 C35 -62.6(8)
C28 C27 C34 C35 173.2(6)
C27 C34 C35 C36 -174.3(6)
C34 C35 C36 C37 -174.3(6)
C35 C36 C37 Cl2 -177.2(5)
